data_4109964
loop_
_publ_author_name
'Cheuk-Wai So'
'Herbert W. Roesky'
'Prabhuodeyara M. Gurubasavaraj'
'Rainer B. Oswald'
'Michael T. Gamer'
'Peter G. Jones'
'Steffen Blaurock'

_publ_section_title
;
 Synthesis and Structures of Heteroleptic Silylenes
;
_journal_name_full 'Journal of the American Chemical Society'
_journal_page_first 12049
_journal_page_last 12054
_journal_paper_doi 10.1021/ja074019e
_journal_volume 129
_journal_year 2007
_chemical_formula_sum 'C21 H37 N2 P Si'
_chemical_formula_weight 376.59
_chemical_name_systematic
; 
 ? 
;
_space_group_IT_number 4
_symmetry_cell_setting monoclinic
_symmetry_space_group_name_Hall 'P 2yb'
_symmetry_space_group_name_H-M 'P 1 21 1'
_atom_sites_solution_hydrogens geom
_atom_sites_solution_primary direct
_atom_sites_solution_secondary difmap
_audit_creation_method SHELXL-97
_cell_angle_alpha 90.00
_cell_angle_beta 94.17(3)
_cell_angle_gamma 90.00
_cell_formula_units_Z 2
_cell_length_a 9.0623(18)
_cell_length_b 10.209(2)
_cell_length_c 12.720(3)
_cell_measurement_reflns_used 1671
_cell_measurement_temperature 170(2)
_cell_measurement_theta_max 29.16
_cell_measurement_theta_min 2.25
_cell_volume 1173.7(4)
_computing_cell_refinement 'Stoe XAREA'
_computing_data_collection 'Stoe XAREA'
_computing_data_reduction 'Stoe XAREA'
_computing_molecular_graphics 'Bruker SHELXTL PLUS'
_computing_publication_material 'Bruker SHELXTL PLUS'
_computing_structure_refinement 'SHELXL-97 (Sheldrick, 1997)'
_computing_structure_solution 'SHELXS-97 (Sheldrick, 1990)'
_diffrn_ambient_temperature 170(2)
_diffrn_measured_fraction_theta_full 0.997
_diffrn_measured_fraction_theta_max 0.997
_diffrn_measurement_device_type 'Stoe IPDS 2T'
_diffrn_measurement_method omega-scans
_diffrn_radiation_monochromator graphite
_diffrn_radiation_source 'fine-focus sealed tube'
_diffrn_radiation_type MoK\a
_diffrn_radiation_wavelength 0.71073
_diffrn_reflns_av_R_equivalents 0.0378
_diffrn_reflns_av_sigmaI/netI 0.0253
_diffrn_reflns_limit_h_max 12
_diffrn_reflns_limit_h_min -12
_diffrn_reflns_limit_k_max 13
_diffrn_reflns_limit_k_min -13
_diffrn_reflns_limit_l_max 17
_diffrn_reflns_limit_l_min 0
_diffrn_reflns_number 6303
_diffrn_reflns_theta_full 29.16
_diffrn_reflns_theta_max 29.16
_diffrn_reflns_theta_min 2.25
_exptl_absorpt_coefficient_mu 0.174
_exptl_absorpt_correction_T_max 0.9659
_exptl_absorpt_correction_T_min 0.9178
_exptl_absorpt_correction_type none
_exptl_crystal_colour yellow
_exptl_crystal_density_diffrn 1.066
_exptl_crystal_description prism
_exptl_crystal_F_000 412
_exptl_crystal_size_max 0.50
_exptl_crystal_size_mid 0.50
_exptl_crystal_size_min 0.20
_refine_diff_density_max 0.202
_refine_diff_density_min -0.151
_refine_diff_density_rms 0.032
_refine_ls_abs_structure_details 'Flack H D (1983), Acta Cryst. A39, 876-881'
_refine_ls_abs_structure_Flack -0.03(5)
_refine_ls_extinction_method none
_refine_ls_goodness_of_fit_ref 0.962
_refine_ls_hydrogen_treatment refall
_refine_ls_matrix_type full
_refine_ls_number_parameters 374
_refine_ls_number_reflns 6303
_refine_ls_number_restraints 1
_refine_ls_restrained_S_all 0.962
_refine_ls_R_factor_all 0.0322
_refine_ls_R_factor_gt 0.0283
_refine_ls_shift/su_max 0.189
_refine_ls_shift/su_mean 0.013
_refine_ls_structure_factor_coef Fsqd
_refine_ls_weighting_details 'calc w=1/[\s^2^(Fo^2^)+(0.0478P)^2^+0.0000P] where P=(Fo^2^+2Fc^2^)/3'
_refine_ls_weighting_scheme calc
_refine_ls_wR_factor_gt 0.0671
_refine_ls_wR_factor_ref 0.0683
_reflns_number_gt 5742
_reflns_number_total 6303
_reflns_threshold_expression >2sigma(I)
_cod_data_source_file ja074019esi20070626_040059_2.cif
_cod_data_source_block compound12
_cod_original_cell_volume 1173.8(4)
_cod_database_code 4109964

loop_
_symmetry_equiv_pos_as_xyz
'x, y, z'
'-x, y+1/2, -z'

loop_
_atom_site_label
_atom_site_type_symbol
_atom_site_fract_x
_atom_site_fract_y
_atom_site_fract_z
_atom_site_U_iso_or_equiv
_atom_site_adp_type
_atom_site_occupancy
_atom_site_symmetry_multiplicity
_atom_site_calc_flag
P1 P 0.39898(3) 0.31143(3) 0.17261(2) 0.02348(7) Uani 1 1 d
Si1 Si 0.24093(4) 0.33459(3) 0.30562(2) 0.02310(8) Uani 1 1 d
N1 N 0.07410(11) 0.42742(10) 0.24952(9) 0.0242(2) Uani 1 1 d
N2 N 0.26274(12) 0.51442(10) 0.33235(8) 0.0235(2) Uani 1 1 d
C1 C -0.08152(15) 0.38728(14) 0.22236(12) 0.0305(3) Uani 1 1 d
C2 C -0.0748(2) 0.2551(2) 0.1693(2) 0.0617(7) Uani 1 1 d
C3 C -0.1621(2) 0.3695(3) 0.32204(18) 0.0570(5) Uani 1 1 d
C4 C -0.1633(3) 0.4860(3) 0.1498(3) 0.0757(9) Uani 1 1 d
C5 C 0.12419(13) 0.53937(12) 0.29492(9) 0.0225(2) Uani 1 1 d
C6 C 0.04114(13) 0.66427(12) 0.30520(10) 0.0259(2) Uani 1 1 d
C7 C -0.03350(16) 0.69075(15) 0.39410(12) 0.0348(3) Uani 1 1 d
C8 C -0.11012(17) 0.80840(19) 0.40168(14) 0.0457(4) Uani 1 1 d
C9 C -0.11172(19) 0.89863(16) 0.32074(18) 0.0488(4) Uani 1 1 d
C10 C -0.03718(18) 0.87282(16) 0.23220(16) 0.0430(4) Uani 1 1 d
C11 C 0.03868(17) 0.75564(14) 0.22385(13) 0.0327(3) Uani 1 1 d
C12 C 0.38118(15) 0.60119(13) 0.37736(11) 0.0284(3) Uani 1 1 d
C13 C 0.3266(2) 0.69665(19) 0.45832(17) 0.0469(4) Uani 1 1 d
C14 C 0.49620(18) 0.51087(17) 0.43352(14) 0.0396(3) Uani 1 1 d
C15 C 0.4503(2) 0.6725(2) 0.28800(16) 0.0489(4) Uani 1 1 d
C16 C 0.30104(15) 0.35257(14) 0.04205(10) 0.0301(3) Uani 1 1 d
C17 C 0.2792(2) 0.50083(17) 0.03596(13) 0.0415(4) Uani 1 1 d
C18 C 0.3901(2) 0.3058(2) -0.04812(12) 0.0437(3) Uani 1 1 d
C19 C 0.41786(16) 0.12863(13) 0.16626(11) 0.0284(3) Uani 1 1 d
C20 C 0.5060(2) 0.08046(17) 0.26566(15) 0.0414(4) Uani 1 1 d
C21 C 0.27410(19) 0.05237(15) 0.14771(15) 0.0383(3) Uani 1 1 d
H2A H -0.168(3) 0.223(3) 0.159(2) 0.068(7) Uiso 1 1 d
H2B H -0.030(3) 0.268(3) 0.101(2) 0.088(9) Uiso 1 1 d
H2C H -0.017(3) 0.200(3) 0.222(2) 0.081(8) Uiso 1 1 d
H3A H -0.177(3) 0.449(3) 0.353(2) 0.085(9) Uiso 1 1 d
H3B H -0.252(3) 0.335(3) 0.3052(17) 0.061(6) Uiso 1 1 d
H3C H -0.092(4) 0.295(4) 0.376(3) 0.111(11) Uiso 1 1 d
H4A H -0.103(3) 0.507(3) 0.091(2) 0.080(8) Uiso 1 1 d
H4B H -0.249(3) 0.447(3) 0.1245(19) 0.064(7) Uiso 1 1 d
H4C H -0.167(3) 0.575(3) 0.172(2) 0.085(9) Uiso 1 1 d
H7 H -0.034(2) 0.632(2) 0.4509(18) 0.054(6) Uiso 1 1 d
H8 H -0.156(2) 0.827(2) 0.4669(16) 0.052(5) Uiso 1 1 d
H9 H -0.165(3) 0.983(2) 0.3233(18) 0.060(6) Uiso 1 1 d
H10 H -0.038(2) 0.932(2) 0.1758(17) 0.047(5) Uiso 1 1 d
H11 H 0.085(2) 0.7403(18) 0.1649(16) 0.036(5) Uiso 1 1 d
H13A H 0.270(2) 0.766(2) 0.4256(17) 0.051(6) Uiso 1 1 d
H13B H 0.415(3) 0.739(2) 0.4943(19) 0.064(7) Uiso 1 1 d
H13C H 0.273(3) 0.657(3) 0.510(2) 0.070(8) Uiso 1 1 d
H14A H 0.451(2) 0.463(2) 0.4946(19) 0.057(6) Uiso 1 1 d
H14B H 0.533(2) 0.448(2) 0.3846(16) 0.041(5) Uiso 1 1 d
H14C H 0.573(3) 0.561(2) 0.4618(17) 0.052(6) Uiso 1 1 d
H15A H 0.481(3) 0.605(3) 0.235(2) 0.088(9) Uiso 1 1 d
H15B H 0.531(3) 0.730(2) 0.3169(17) 0.052(6) Uiso 1 1 d
H15C H 0.386(3) 0.737(2) 0.2651(18) 0.057(6) Uiso 1 1 d
H16 H 0.1993(19) 0.311(2) 0.0368(12) 0.033(4) Uiso 1 1 d
H17A H 0.223(3) 0.529(2) 0.089(2) 0.055(6) Uiso 1 1 d
H17B H 0.234(2) 0.522(2) -0.0366(17) 0.052(6) Uiso 1 1 d
H17C H 0.363(3) 0.546(2) 0.0419(17) 0.055(6) Uiso 1 1 d
H18A H 0.483(2) 0.340(2) -0.0393(16) 0.054(6) Uiso 1 1 d
H18B H 0.344(2) 0.334(3) -0.1165(17) 0.057(6) Uiso 1 1 d
H18C H 0.394(3) 0.206(3) -0.0498(19) 0.062(6) Uiso 1 1 d
H19 H 0.4735(19) 0.1107(17) 0.1072(13) 0.029(4) Uiso 1 1 d
H20A H 0.453(3) 0.090(2) 0.3276(19) 0.054(6) Uiso 1 1 d
H20B H 0.598(3) 0.129(2) 0.2786(18) 0.055(6) Uiso 1 1 d
H20C H 0.531(3) -0.008(2) 0.2617(18) 0.059(6) Uiso 1 1 d
H21A H 0.218(3) 0.058(2) 0.199(2) 0.063(7) Uiso 1 1 d
H21B H 0.214(2) 0.086(2) 0.0891(17) 0.042(5) Uiso 1 1 d
H21C H 0.299(2) -0.040(2) 0.1427(15) 0.040(5) Uiso 1 1 d

loop_
_atom_site_aniso_label
_atom_site_aniso_U_11
_atom_site_aniso_U_22
_atom_site_aniso_U_33
_atom_site_aniso_U_23
_atom_site_aniso_U_13
_atom_site_aniso_U_12
P1 0.02242(14) 0.02327(15) 0.02511(14) -0.00127(11) 0.00409(10) -0.00015(11)
Si1 0.02558(16) 0.01969(15) 0.02452(15) 0.00015(12) 0.00507(11) 0.00072(12)
N1 0.0190(5) 0.0236(5) 0.0300(5) -0.0018(4) 0.0027(4) -0.0022(4)
N2 0.0227(5) 0.0210(5) 0.0263(5) -0.0039(4) -0.0009(4) 0.0021(4)
C1 0.0201(6) 0.0316(6) 0.0394(7) -0.0015(5) 0.0006(5) -0.0057(5)
C2 0.0317(9) 0.0575(12) 0.0968(18) -0.0407(12) 0.0112(10) -0.0182(8)
C3 0.0338(8) 0.0771(14) 0.0626(11) -0.0171(10) 0.0194(8) -0.0245(9)
C4 0.0489(12) 0.0661(14) 0.105(2) 0.0366(14) -0.0459(13) -0.0246(11)
C5 0.0229(6) 0.0219(5) 0.0230(5) 0.0003(4) 0.0034(4) 0.0006(4)
C6 0.0207(5) 0.0232(6) 0.0334(6) -0.0024(5) -0.0004(5) 0.0022(4)
C7 0.0309(7) 0.0357(8) 0.0381(7) -0.0044(6) 0.0048(6) 0.0044(5)
C8 0.0356(7) 0.0464(9) 0.0559(9) -0.0175(8) 0.0078(6) 0.0101(7)
C9 0.0340(8) 0.0326(8) 0.0792(13) -0.0090(8) 0.0009(8) 0.0123(6)
C10 0.0350(8) 0.0293(7) 0.0635(10) 0.0089(7) -0.0044(7) 0.0036(6)
C11 0.0292(7) 0.0281(6) 0.0408(8) 0.0044(5) 0.0030(6) 0.0008(5)
C12 0.0245(6) 0.0262(6) 0.0338(7) -0.0067(5) -0.0036(5) -0.0016(5)
C13 0.0363(8) 0.0441(9) 0.0588(11) -0.0279(8) -0.0075(8) 0.0034(7)
C14 0.0322(7) 0.0410(8) 0.0436(8) -0.0109(7) -0.0112(6) 0.0066(6)
C15 0.0408(9) 0.0496(10) 0.0550(10) 0.0101(8) -0.0053(8) -0.0182(8)
C16 0.0316(6) 0.0326(7) 0.0264(6) 0.0020(5) 0.0050(5) -0.0003(5)
C17 0.0536(10) 0.0371(8) 0.0347(8) 0.0105(6) 0.0088(7) 0.0058(7)
C18 0.0511(9) 0.0540(10) 0.0267(6) -0.0020(7) 0.0078(6) 0.0073(8)
C19 0.0306(7) 0.0244(6) 0.0307(7) -0.0024(5) 0.0067(5) 0.0036(5)
C20 0.0417(9) 0.0330(8) 0.0481(9) 0.0038(6) -0.0063(7) 0.0076(6)
C21 0.0396(8) 0.0267(7) 0.0481(9) -0.0074(6) -0.0001(7) -0.0005(6)

loop_
_atom_type_symbol
_atom_type_description
_atom_type_scat_dispersion_real
_atom_type_scat_dispersion_imag
_atom_type_scat_source
C C 0.0033 0.0016 'International Tables Vol C Tables 4.2.6.8 and 6.1.1.4'
H H 0.0000 0.0000 'International Tables Vol C Tables 4.2.6.8 and 6.1.1.4'
N N 0.0061 0.0033 'International Tables Vol C Tables 4.2.6.8 and 6.1.1.4'
Si Si 0.0817 0.0704 'International Tables Vol C Tables 4.2.6.8 and 6.1.1.4'
P P 0.1023 0.0942 'International Tables Vol C Tables 4.2.6.8 and 6.1.1.4'

loop_
_geom_angle_atom_site_label_1
_geom_angle_atom_site_label_2
_geom_angle_atom_site_label_3
_geom_angle
C16 P1 C19 102.93(6)
C16 P1 Si1 110.36(5)
C19 P1 Si1 101.36(4)
N2 Si1 N1 69.31(5)
N2 Si1 P1 99.82(4)
N1 Si1 P1 107.35(4)
N2 Si1 C5 34.70(5)
N1 Si1 C5 35.01(4)
P1 Si1 C5 110.53(3)
C5 N1 C1 128.29(11)
C5 N1 Si1 91.63(8)
C1 N1 Si1 132.29(9)
C5 N2 C12 131.54(11)
C5 N2 Si1 92.18(8)
C12 N2 Si1 136.28(9)
N1 C1 C2 106.36(13)
N1 C1 C4 111.75(13)
C2 C1 C4 110.71(19)
N1 C1 C3 110.18(13)
C2 C1 C3 107.65(16)
C4 C1 C3 110.1(2)
C1 C2 H2A 108.5(17)
C1 C2 H2B 107.8(17)
H2A C2 H2B 111(2)
C1 C2 H2C 103.9(18)
H2A C2 H2C 110(2)
H2B C2 H2C 116(2)
C1 C3 H3A 110(2)
C1 C3 H3B 109.3(14)
H3A C3 H3B 107(2)
C1 C3 H3C 106.7(16)
H3A C3 H3C 115(3)
H3B C3 H3C 109(2)
C1 C4 H4A 109.6(18)
C1 C4 H4B 107.1(16)
H4A C4 H4B 110(2)
C1 C4 H4C 118.7(19)
H4A C4 H4C 93(2)
H4B C4 H4C 118(2)
N2 C5 N1 105.69(11)
N2 C5 C6 126.84(11)
N1 C5 C6 127.43(11)
N2 C5 Si1 53.11(6)
N1 C5 Si1 53.36(6)
C6 C5 Si1 170.65(9)
C7 C6 C11 119.57(13)
C7 C6 C5 121.18(12)
C11 C6 C5 119.26(12)
C6 C7 C8 119.97(15)
C6 C7 H7 122.4(14)
C8 C7 H7 117.7(14)
C9 C8 C7 120.10(15)
C9 C8 H8 121.8(14)
C7 C8 H8 118.0(14)
C8 C9 C10 120.12(14)
C8 C9 H9 122.3(14)
C10 C9 H9 117.6(14)
C9 C10 C11 120.11(16)
C9 C10 H10 121.4(13)
C11 C10 H10 118.5(13)
C10 C11 C6 120.13(15)
C10 C11 H11 118.5(12)
C6 C11 H11 121.4(12)
N2 C12 C15 108.96(12)
N2 C12 C13 112.53(12)
C15 C12 C13 111.69(16)
N2 C12 C14 105.74(12)
C15 C12 C14 109.47(14)
C13 C12 C14 108.24(13)
C12 C13 H13A 111.7(13)
C12 C13 H13B 107.5(14)
H13A C13 H13B 105.8(19)
C12 C13 H13C 114.0(16)
H13A C13 H13C 110(2)
H13B C13 H13C 108(2)
C12 C14 H14A 109.9(13)
C12 C14 H14B 110.6(12)
H14A C14 H14B 110.4(19)
C12 C14 H14C 108.8(14)
H14A C14 H14C 107.6(18)
H14B C14 H14C 109.4(18)
C12 C15 H15A 108.4(18)
C12 C15 H15B 109.9(13)
H15A C15 H15B 115(2)
C12 C15 H15C 107.1(15)
H15A C15 H15C 119(2)
H15B C15 H15C 97.3(19)
C17 C16 C18 110.21(13)
C17 C16 P1 108.57(10)
C18 C16 P1 110.71(10)
C17 C16 H16 107.2(11)
C18 C16 H16 110.4(10)
P1 C16 H16 109.6(9)
C16 C17 H17A 110.6(15)
C16 C17 H17B 107.6(13)
H17A C17 H17B 113.1(19)
C16 C17 H17C 113.6(16)
H17A C17 H17C 107(2)
H17B C17 H17C 104.8(19)
C16 C18 H18A 108.7(13)
C16 C18 H18B 111.1(13)
H18A C18 H18B 109.1(19)
C16 C18 H18C 110.4(14)
H18A C18 H18C 111(2)
H18B C18 H18C 107(2)
C21 C19 C20 110.75(14)
C21 C19 P1 115.84(10)
C20 C19 P1 109.18(10)
C21 C19 H19 106.0(10)
C20 C19 H19 108.4(10)
P1 C19 H19 106.3(10)
C19 C20 H20A 112.8(14)
C19 C20 H20B 111.6(14)
H20A C20 H20B 106.3(19)
C19 C20 H20C 112.5(14)
H20A C20 H20C 106.4(19)
H20B C20 H20C 107(2)
C19 C21 H21A 113.0(17)
C19 C21 H21B 111.5(12)
H21A C21 H21B 104(2)
C19 C21 H21C 108.1(11)
H21A C21 H21C 106(2)
H21B C21 H21C 114.9(17)

loop_
_geom_bond_atom_site_label_1
_geom_bond_atom_site_label_2
_geom_bond_distance
P1 C16 1.8730(14)
P1 C19 1.8763(14)
P1 Si1 2.3070(8)
Si1 N2 1.8749(11)
Si1 N1 1.8805(12)
Si1 C5 2.3425(13)
N1 C5 1.3445(16)
N1 C1 1.4851(17)
N2 C5 1.3347(17)
N2 C12 1.4748(16)
C1 C2 1.512(2)
C1 C4 1.522(2)
C1 C3 1.520(2)
C2 H2A 0.91(3)
C2 H2B 0.99(3)
C2 H2C 0.99(3)
C3 H3A 0.91(3)
C3 H3B 0.90(2)
C3 H3C 1.18(4)
C4 H4A 0.98(3)
C4 H4B 0.91(3)
C4 H4C 0.95(3)
C5 C6 1.4912(17)
C6 C7 1.386(2)
C6 C11 1.392(2)
C7 C8 1.394(2)
C7 H7 0.94(2)
C8 C9 1.381(3)
C8 H8 0.97(2)
C9 C10 1.380(3)
C9 H9 0.99(2)
C10 C11 1.388(2)
C10 H10 0.94(2)
C11 H11 0.90(2)
C12 C15 1.523(2)
C12 C13 1.526(2)
C12 C14 1.529(2)
C13 H13A 0.95(2)
C13 H13B 0.99(3)
C13 H13C 0.94(3)
C14 H14A 1.03(2)
C14 H14B 0.97(2)
C14 H14C 0.92(2)
C15 H15A 1.01(3)
C15 H15B 0.99(2)
C15 H15C 0.92(3)
C16 C17 1.528(2)
C16 C18 1.526(2)
C16 H16 1.012(18)
C17 H17A 0.92(3)
C17 H17B 1.01(2)
C17 H17C 0.89(2)
C18 H18A 0.91(2)
C18 H18B 0.98(2)
C18 H18C 1.02(3)
C19 C21 1.521(2)
C19 C20 1.527(2)
C19 H19 0.952(18)
C20 H20A 0.96(2)
C20 H20B 0.97(2)
C20 H20C 0.94(2)
C21 H21A 0.86(3)
C21 H21B 0.96(2)
C21 H21C 0.98(2)

loop_
_geom_torsion_atom_site_label_1
_geom_torsion_atom_site_label_2
_geom_torsion_atom_site_label_3
_geom_torsion_atom_site_label_4
_geom_torsion
C16 P1 Si1 N2 -84.96(6)
C19 P1 Si1 N2 166.50(5)
C16 P1 Si1 N1 -13.72(6)
C19 P1 Si1 N1 -122.26(6)
C16 P1 Si1 C5 -50.66(6)
C19 P1 Si1 C5 -159.20(6)
N2 Si1 N1 C5 -7.03(7)
P1 Si1 N1 C5 -101.21(7)
N2 Si1 N1 C1 -156.79(13)
P1 Si1 N1 C1 109.03(12)
C5 Si1 N1 C1 -149.76(16)
N1 Si1 N2 C5 7.08(7)
P1 Si1 N2 C5 112.04(7)
N1 Si1 N2 C12 -173.41(14)
P1 Si1 N2 C12 -68.46(13)
C5 Si1 N2 C12 179.50(18)
C5 N1 C1 C2 177.87(16)
Si1 N1 C1 C2 -42.03(19)
C5 N1 C1 C4 56.9(2)
Si1 N1 C1 C4 -162.96(18)
C5 N1 C1 C3 -65.7(2)
Si1 N1 C1 C3 74.37(18)
C12 N2 C5 N1 170.81(13)
Si1 N2 C5 N1 -9.65(10)
C12 N2 C5 C6 -11.2(2)
Si1 N2 C5 C6 168.30(12)
C12 N2 C5 Si1 -179.54(16)
C1 N1 C5 N2 161.28(12)
Si1 N1 C5 N2 9.61(10)
C1 N1 C5 C6 -16.7(2)
Si1 N1 C5 C6 -168.32(12)
C1 N1 C5 Si1 151.67(15)
N1 Si1 C5 N2 -168.40(12)
P1 Si1 C5 N2 -77.24(8)
N2 Si1 C5 N1 168.40(12)
P1 Si1 C5 N1 91.17(8)
N2 Si1 C5 C6 -93.2(6)
N1 Si1 C5 C6 98.4(6)
P1 Si1 C5 C6 -170.5(5)
N2 C5 C6 C7 -84.80(18)
N1 C5 C6 C7 92.71(17)
Si1 C5 C6 C7 1.4(6)
N2 C5 C6 C11 95.25(16)
N1 C5 C6 C11 -87.23(17)
Si1 C5 C6 C11 -178.6(5)
C11 C6 C7 C8 -0.1(2)
C5 C6 C7 C8 179.92(13)
C6 C7 C8 C9 0.0(2)
C7 C8 C9 C10 -0.2(3)
C8 C9 C10 C11 0.5(3)
C9 C10 C11 C6 -0.7(2)
C7 C6 C11 C10 0.5(2)
C5 C6 C11 C10 -179.59(13)
C5 N2 C12 C15 -78.15(19)
Si1 N2 C12 C15 102.51(16)
C5 N2 C12 C13 46.3(2)
Si1 N2 C12 C13 -133.04(14)
C5 N2 C12 C14 164.27(14)
Si1 N2 C12 C14 -15.07(18)
C19 P1 C16 C17 -179.52(11)
Si1 P1 C16 C17 72.98(11)
C19 P1 C16 C18 -58.41(12)
Si1 P1 C16 C18 -165.91(10)
C16 P1 C19 C21 -57.94(13)
Si1 P1 C19 C21 56.27(12)
C16 P1 C19 C20 176.23(11)
Si1 P1 C19 C20 -69.55(11)
